data_4023143
loop_
_publ_author_name
'Jean Bouffard'
'Robert F. Eaton'
'Peter M\"uller'
'Timothy M. Swager'

_publ_section_title
;
 Iptycene-Derived Pyridazines and Phthalazines
;
_journal_name_full 'Journal of Organic Chemistry'
_journal_page_first 10166
_journal_page_last 10180
_journal_paper_doi 10.1021/jo702000d
_journal_volume 72
_journal_year 2007
_chemical_formula_sum 'C30 H20 N2 O4 S2'
_chemical_formula_weight 536.60
_chemical_name_systematic
;
 ?
;
_space_group_IT_number 56
_symmetry_cell_setting orthorhombic
_symmetry_space_group_name_Hall '-P 2ab 2ac'
_symmetry_space_group_name_H-M 'P c c n'
_atom_sites_solution_hydrogens geom
_atom_sites_solution_primary direct
_atom_sites_solution_secondary difmap
_audit_creation_method SHELXL-97
_cell_angle_alpha 90.00
_cell_angle_beta 90.00
_cell_angle_gamma 90.00
_cell_formula_units_Z 8
_cell_length_a 21.0801(8)
_cell_length_b 13.9059(6)
_cell_length_c 16.2990(6)
_cell_measurement_reflns_used 9362
_cell_measurement_temperature 100(2)
_cell_measurement_theta_max 30.52
_cell_measurement_theta_min 2.73
_cell_volume 4777.9(3)
_computing_cell_refinement 'SAINT 5 (Bruker-AXS, 2003)'
_computing_data_collection 'SMART 5 (Bruker-AXS, 2003)'
_computing_data_reduction 'SAINT 5 (Bruker-AXS, 2003)'
_computing_molecular_graphics 'Bruker SHELXTL'
_computing_publication_material 'Bruker SHELXTL'
_computing_structure_refinement 'SHELXL-97 (Sheldrick, 1997)'
_computing_structure_solution 'SHELXS-97 (Sheldrick, 1990)'
_diffrn_ambient_temperature 100(2)
_diffrn_measured_fraction_theta_full 1.000
_diffrn_measured_fraction_theta_max 1.000
_diffrn_measurement_device_type 'Bruker Smart APEX CCD'
_diffrn_measurement_method 'omega and phi scans'
_diffrn_radiation_monochromator graphite
_diffrn_radiation_source 'fine-focus sealed tube'
_diffrn_radiation_type MoK\a
_diffrn_radiation_wavelength 0.71073
_diffrn_reflns_av_R_equivalents 0.0391
_diffrn_reflns_av_sigmaI/netI 0.0167
_diffrn_reflns_limit_h_max 29
_diffrn_reflns_limit_h_min -28
_diffrn_reflns_limit_k_max 19
_diffrn_reflns_limit_k_min -19
_diffrn_reflns_limit_l_max 22
_diffrn_reflns_limit_l_min -22
_diffrn_reflns_number 89876
_diffrn_reflns_theta_full 29.57
_diffrn_reflns_theta_max 29.57
_diffrn_reflns_theta_min 1.75
_exptl_absorpt_coefficient_mu 0.266
_exptl_absorpt_correction_T_max 0.960
_exptl_absorpt_correction_T_min 0.940
_exptl_absorpt_correction_type multi-scan
_exptl_absorpt_process_details sadabs
_exptl_crystal_colour colorless
_exptl_crystal_density_diffrn 1.492
_exptl_crystal_density_meas ?
_exptl_crystal_density_method .
_exptl_crystal_description block
_exptl_crystal_F_000 2224
_exptl_crystal_size_max 0.25
_exptl_crystal_size_mid 0.20
_exptl_crystal_size_min 0.15
_refine_diff_density_max 0.561
_refine_diff_density_min -0.280
_refine_diff_density_rms 0.069
_refine_ls_extinction_method none
_refine_ls_goodness_of_fit_ref 1.037
_refine_ls_hydrogen_treatment constr
_refine_ls_matrix_type full
_refine_ls_number_parameters 362
_refine_ls_number_reflns 6722
_refine_ls_number_restraints 77
_refine_ls_restrained_S_all 1.034
_refine_ls_R_factor_all 0.0442
_refine_ls_R_factor_gt 0.0382
_refine_ls_shift/su_max 0.001
_refine_ls_shift/su_mean 0.000
_refine_ls_structure_factor_coef Fsqd
_refine_ls_weighting_details 'calc w=1/[\s^2^(Fo^2^)+(0.0586P)^2^+2.9500P] where P=(Fo^2^+2Fc^2^)/3'
_refine_ls_weighting_scheme calc
_refine_ls_wR_factor_gt 0.0998
_refine_ls_wR_factor_ref 0.1051
_reflns_number_gt 5880
_reflns_number_total 6722
_reflns_threshold_expression >2sigma(I)
_cod_data_source_file jo702000d-File003.cif
_cod_data_source_block 06017
_cod_depositor_comments
;
The following automatic conversions were performed:
'_symmetry_cell_setting' value 'Orthorhombic' changed to 'orthorhombic'
according to '/home/saulius/struct/CIF-dictionaries/cif_core.dic'
dictionary named 'cif_core.dic' version 2.4.1 from 2010-06-29.

Automatic conversion script
Id: cif_fix_enum 1527 2010-12-29 10:47:43Z saulius 
;
_cod_database_code 4023143

loop_
_symmetry_equiv_pos_as_xyz
'x, y, z'
'-x+1/2, -y+1/2, z'
'-x, y+1/2, -z+1/2'
'x+1/2, -y, -z+1/2'
'-x, -y, -z'
'x-1/2, y-1/2, -z'
'x, -y-1/2, z-1/2'
'-x-1/2, y, z-1/2'

loop_
_atom_site_label
_atom_site_type_symbol
_atom_site_fract_x
_atom_site_fract_y
_atom_site_fract_z
_atom_site_U_iso_or_equiv
_atom_site_adp_type
_atom_site_occupancy
_atom_site_symmetry_multiplicity
_atom_site_calc_flag
_atom_site_refinement_flags
_atom_site_disorder_assembly
_atom_site_disorder_group
N1 N 0.12912(5) 0.46409(9) 0.09129(7) 0.0188(2) Uani 1 1 d . . .
N2 N 0.06682(5) 0.45581(9) 0.09941(7) 0.0194(2) Uani 1 1 d . . .
C1 C 0.16748(6) 0.46667(9) 0.15827(7) 0.0138(2) Uani 1 1 d . . .
C19 C 0.23510(6) 0.47223(9) 0.13802(7) 0.0138(2) Uani 1 1 d . . .
S1 S 0.259000(15) 0.54117(2) 0.054932(18) 0.01616(8) Uani 1 1 d . . .
C24 C 0.33709(6) 0.50799(10) 0.06591(8) 0.0165(2) Uani 1 1 d . . .
H24 H 0.3707 0.5303 0.0321 0.020 Uiso 1 1 calc R . .
C20 C 0.28615(6) 0.42434(9) 0.17069(7) 0.0140(2) Uani 1 1 d D A .
O1 O 0.28256(4) 0.35993(7) 0.23366(6) 0.01846(19) Uani 1 1 d DU . .
C21 C 0.33599(8) 0.29463(13) 0.23011(15) 0.0212(4) Uani 0.890(6) 1 d PDU A 1
H21A H 0.3314 0.2519 0.1819 0.025 Uiso 0.890(6) 1 calc PR A 1
H21B H 0.3364 0.2539 0.2799 0.025 Uiso 0.890(6) 1 calc PR A 1
C22 C 0.39765(7) 0.34885(15) 0.22411(11) 0.0193(4) Uani 0.890(6) 1 d PDU A 1
H22A H 0.4018 0.3926 0.2717 0.023 Uiso 0.890(6) 1 calc PR A 1
H22B H 0.4334 0.3028 0.2258 0.023 Uiso 0.890(6) 1 calc PR A 1
C21A C 0.3423(6) 0.3237(14) 0.2640(9) 0.025(3) Uani 0.110(6) 1 d PDU A 2
H21C H 0.3354 0.2614 0.2920 0.030 Uiso 0.110(6) 1 calc PR A 2
H21D H 0.3602 0.3694 0.3043 0.030 Uiso 0.110(6) 1 calc PR A 2
C22A C 0.3879(7) 0.3104(10) 0.1946(10) 0.023(3) Uani 0.110(6) 1 d PDU A 2
H22C H 0.3704 0.2629 0.1554 0.028 Uiso 0.110(6) 1 calc PR A 2
H22D H 0.4283 0.2845 0.2162 0.028 Uiso 0.110(6) 1 calc PR A 2
O2 O 0.40086(4) 0.40367(7) 0.14979(6) 0.01869(19) Uani 1 1 d DU . .
C23 C 0.34437(6) 0.44549(9) 0.12940(7) 0.0148(2) Uani 1 1 d D A .
C2 C 0.14176(6) 0.46737(9) 0.23750(7) 0.0125(2) Uani 1 1 d . . .
C3 C 0.17616(6) 0.48005(9) 0.31915(7) 0.0121(2) Uani 1 1 d . . .
H3 H 0.2234 0.4831 0.3135 0.015 Uiso 1 1 calc R . .
C4 C 0.15339(6) 0.39815(9) 0.37449(7) 0.0134(2) Uani 1 1 d . . .
C5 C 0.19160(6) 0.33620(9) 0.41921(8) 0.0175(2) Uani 1 1 d . . .
H5 H 0.2365 0.3410 0.4161 0.021 Uiso 1 1 calc R . .
C6 C 0.16315(7) 0.26646(10) 0.46902(8) 0.0211(3) Uani 1 1 d . . .
H6 H 0.1890 0.2244 0.5006 0.025 Uiso 1 1 calc R . .
C7 C 0.09759(7) 0.25805(10) 0.47274(8) 0.0207(3) Uani 1 1 d . . .
H7 H 0.0789 0.2092 0.5055 0.025 Uiso 1 1 calc R . .
C8 C 0.05900(6) 0.32129(9) 0.42846(8) 0.0172(2) Uani 1 1 d . . .
H8 H 0.0141 0.3159 0.4310 0.021 Uiso 1 1 calc R . .
C9 C 0.08728(6) 0.39213(9) 0.38076(7) 0.0136(2) Uani 1 1 d . . .
C10 C 0.05287(6) 0.47097(9) 0.33379(7) 0.0121(2) Uani 1 1 d . . .
H10 H 0.0057 0.4677 0.3391 0.015 Uiso 1 1 calc R . .
C11 C 0.07615(6) 0.46157(9) 0.24575(7) 0.0131(2) Uani 1 1 d . . .
C12 C 0.03968(6) 0.45188(9) 0.17460(7) 0.0145(2) Uani 1 1 d . . .
C25 C -0.02938(6) 0.44136(9) 0.17249(7) 0.0154(2) Uani 1 1 d . . .
S2 S -0.071574(16) 0.49545(2) 0.09414(2) 0.01847(8) Uani 1 1 d . . .
C30 C -0.14227(6) 0.45119(10) 0.12999(9) 0.0217(3) Uani 1 1 d . . .
H30 H -0.1824 0.4650 0.1061 0.026 Uiso 1 1 calc R . .
C26 C -0.06912(6) 0.38786(10) 0.22131(8) 0.0159(2) Uani 1 1 d . . .
O3 O -0.04961(5) 0.32960(7) 0.28432(6) 0.0198(2) Uani 1 1 d . . .
C27 C -0.09364(7) 0.25068(11) 0.29413(9) 0.0218(3) Uani 1 1 d . . .
H27A H -0.0819 0.2127 0.3432 0.026 Uiso 1 1 calc R . .
H27B H -0.0911 0.2078 0.2457 0.026 Uiso 1 1 calc R . .
C28 C -0.16076(7) 0.28729(12) 0.30336(9) 0.0264(3) Uani 1 1 d . . .
H28A H -0.1897 0.2319 0.3109 0.032 Uiso 1 1 calc R . .
H28B H -0.1634 0.3279 0.3531 0.032 Uiso 1 1 calc R . .
O4 O -0.18138(5) 0.34247(8) 0.23349(7) 0.0250(2) Uani 1 1 d . . .
C29 C -0.13395(6) 0.39381(10) 0.19701(8) 0.0187(2) Uani 1 1 d . . .
C13 C 0.14744(6) 0.56989(9) 0.35838(7) 0.0122(2) Uani 1 1 d . . .
C14 C 0.18079(6) 0.64788(9) 0.38922(7) 0.0140(2) Uani 1 1 d . . .
H14 H 0.2255 0.6520 0.3824 0.017 Uiso 1 1 calc R . .
C15 C 0.14769(6) 0.72032(9) 0.43056(7) 0.0157(2) Uani 1 1 d . . .
H15 H 0.1702 0.7733 0.4531 0.019 Uiso 1 1 calc R . .
C16 C 0.08204(6) 0.71544(9) 0.43896(7) 0.0156(2) Uani 1 1 d . . .
H16 H 0.0600 0.7655 0.4666 0.019 Uiso 1 1 calc R . .
C17 C 0.04817(6) 0.63709(9) 0.40684(7) 0.0140(2) Uani 1 1 d . . .
H17 H 0.0033 0.6338 0.4122 0.017 Uiso 1 1 calc R . .
C18 C 0.08128(6) 0.56448(9) 0.36708(7) 0.0122(2) Uani 1 1 d . . .

loop_
_atom_site_aniso_label
_atom_site_aniso_U_11
_atom_site_aniso_U_22
_atom_site_aniso_U_33
_atom_site_aniso_U_23
_atom_site_aniso_U_13
_atom_site_aniso_U_12
N1 0.0130(5) 0.0306(6) 0.0128(5) 0.0005(4) 0.0003(4) -0.0003(4)
N2 0.0127(5) 0.0329(6) 0.0127(5) -0.0002(4) 0.0002(4) -0.0010(4)
C1 0.0121(5) 0.0172(5) 0.0121(5) 0.0003(4) 0.0011(4) 0.0006(4)
C19 0.0128(5) 0.0184(5) 0.0100(5) 0.0009(4) 0.0019(4) -0.0008(4)
S1 0.01377(15) 0.02163(16) 0.01309(14) 0.00362(11) 0.00123(10) -0.00006(11)
C24 0.0121(5) 0.0227(6) 0.0147(5) 0.0004(4) 0.0022(4) -0.0020(5)
C20 0.0130(5) 0.0162(5) 0.0129(5) 0.0004(4) 0.0017(4) -0.0002(4)
O1 0.0151(4) 0.0218(5) 0.0185(4) 0.0066(4) 0.0038(3) 0.0035(4)
C21 0.0176(7) 0.0193(8) 0.0266(10) 0.0059(7) 0.0021(6) 0.0042(6)
C22 0.0149(7) 0.0237(9) 0.0193(8) 0.0028(7) 0.0000(5) 0.0033(6)
C21A 0.024(6) 0.034(8) 0.017(6) 0.005(6) -0.011(4) 0.004(5)
C22A 0.029(6) 0.010(5) 0.031(7) 0.002(5) -0.003(5) 0.003(5)
O2 0.0114(4) 0.0253(5) 0.0194(4) 0.0027(4) 0.0021(3) 0.0029(3)
C23 0.0113(5) 0.0178(5) 0.0152(5) -0.0016(4) 0.0016(4) -0.0001(4)
C2 0.0111(5) 0.0150(5) 0.0114(5) 0.0001(4) -0.0003(4) 0.0010(4)
C3 0.0095(5) 0.0159(5) 0.0110(5) -0.0002(4) 0.0000(4) 0.0010(4)
C4 0.0159(6) 0.0144(5) 0.0100(5) -0.0007(4) 0.0009(4) 0.0014(4)
C5 0.0192(6) 0.0193(6) 0.0141(5) -0.0005(4) 0.0014(4) 0.0062(5)
C6 0.0283(7) 0.0190(6) 0.0162(6) 0.0032(5) 0.0036(5) 0.0092(5)
C7 0.0299(7) 0.0160(6) 0.0162(6) 0.0021(5) 0.0061(5) 0.0017(5)
C8 0.0196(6) 0.0181(6) 0.0138(5) -0.0007(4) 0.0035(4) -0.0018(5)
C9 0.0157(5) 0.0144(5) 0.0106(5) -0.0015(4) 0.0010(4) 0.0006(4)
C10 0.0098(5) 0.0158(5) 0.0107(5) -0.0005(4) 0.0006(4) -0.0007(4)
C11 0.0122(5) 0.0154(5) 0.0117(5) 0.0005(4) 0.0006(4) 0.0001(4)
C12 0.0121(5) 0.0189(6) 0.0126(5) -0.0001(4) 0.0001(4) -0.0001(4)
C25 0.0126(5) 0.0207(6) 0.0128(5) -0.0020(4) -0.0018(4) 0.0009(4)
S2 0.01548(16) 0.02322(17) 0.01669(15) -0.00034(11) -0.00439(11) 0.00143(12)
C30 0.0130(6) 0.0243(6) 0.0278(7) -0.0061(5) -0.0043(5) 0.0010(5)
C26 0.0129(5) 0.0199(6) 0.0149(5) -0.0040(4) -0.0005(4) -0.0014(4)
O3 0.0182(5) 0.0239(5) 0.0173(4) 0.0021(4) -0.0016(3) -0.0069(4)
C27 0.0224(7) 0.0231(6) 0.0200(6) -0.0024(5) 0.0025(5) -0.0077(5)
C28 0.0225(7) 0.0301(7) 0.0264(7) -0.0059(6) 0.0088(5) -0.0083(6)
O4 0.0137(5) 0.0292(5) 0.0320(5) -0.0061(4) 0.0029(4) -0.0055(4)
C29 0.0112(5) 0.0216(6) 0.0233(6) -0.0084(5) 0.0009(4) -0.0020(5)
C13 0.0115(5) 0.0147(5) 0.0104(5) 0.0019(4) 0.0001(4) 0.0011(4)
C14 0.0119(5) 0.0160(5) 0.0140(5) 0.0025(4) -0.0006(4) -0.0006(4)
C15 0.0177(6) 0.0142(5) 0.0152(5) 0.0007(4) -0.0005(4) -0.0023(4)
C16 0.0170(6) 0.0150(5) 0.0147(5) -0.0004(4) 0.0011(4) 0.0019(4)
C17 0.0118(5) 0.0174(5) 0.0127(5) 0.0004(4) 0.0006(4) 0.0011(4)
C18 0.0116(5) 0.0153(5) 0.0098(5) 0.0010(4) -0.0008(4) -0.0005(4)

loop_
_atom_type_symbol
_atom_type_description
_atom_type_scat_dispersion_real
_atom_type_scat_dispersion_imag
_atom_type_scat_source
C C 0.0033 0.0016 'International Tables Vol C Tables 4.2.6.8 and 6.1.1.4'
H H 0.0000 0.0000 'International Tables Vol C Tables 4.2.6.8 and 6.1.1.4'
N N 0.0061 0.0033 'International Tables Vol C Tables 4.2.6.8 and 6.1.1.4'
O O 0.0106 0.0060 'International Tables Vol C Tables 4.2.6.8 and 6.1.1.4'
S S 0.1246 0.1234 'International Tables Vol C Tables 4.2.6.8 and 6.1.1.4'

loop_
_geom_angle_atom_site_label_1
_geom_angle_atom_site_label_2
_geom_angle_atom_site_label_3
_geom_angle
N2 N1 C1 120.78(11)
N1 N2 C12 120.86(11)
N1 C1 C2 120.70(11)
N1 C1 C19 113.54(10)
C2 C1 C19 125.73(11)
C20 C19 C1 130.52(11)
C20 C19 S1 110.07(9)
C1 C19 S1 119.19(9)
C24 S1 C19 92.78(6)
C23 C24 S1 111.04(9)
O1 C20 C19 124.51(11)
O1 C20 C23 122.46(11)
C19 C20 C23 112.98(11)
C20 O1 C21A 116.0(5)
C20 O1 C21 109.78(11)
C21A O1 C21 27.9(7)
O1 C21 C22 111.10(15)
O2 C22 C21 111.22(15)
O1 C21A C22A 110.2(11)
C21A C22A O2 112.0(11)
C23 O2 C22 113.01(10)
C23 O2 C22A 109.0(5)
C22 O2 C22A 29.3(6)
C24 C23 O2 123.74(11)
C24 C23 C20 113.11(11)
O2 C23 C20 123.09(11)
C11 C2 C1 118.25(11)
C11 C2 C3 113.25(10)
C1 C2 C3 128.39(11)
C2 C3 C13 105.72(9)
C2 C3 C4 106.21(10)
C13 C3 C4 103.74(9)
C5 C4 C9 120.19(11)
C5 C4 C3 126.18(11)
C9 C4 C3 113.57(10)
C4 C5 C6 119.11(12)
C7 C6 C5 120.68(12)
C6 C7 C8 120.24(12)
C9 C8 C7 119.01(12)
C8 C9 C4 120.69(12)
C8 C9 C10 126.02(11)
C4 C9 C10 113.26(10)
C9 C10 C11 105.00(10)
C9 C10 C18 104.31(9)
C11 C10 C18 106.31(9)
C2 C11 C12 118.15(11)
C2 C11 C10 113.98(10)
C12 C11 C10 127.81(11)
N2 C12 C11 120.99(11)
N2 C12 C25 113.77(11)
C11 C12 C25 125.18(11)
C26 C25 C12 130.31(12)
C26 C25 S2 110.47(9)
C12 C25 S2 119.06(9)
C30 S2 C25 92.25(7)
C29 C30 S2 111.78(10)
O3 C26 C25 124.80(11)
O3 C26 C29 122.01(12)
C25 C26 C29 113.09(12)
C26 O3 C27 109.79(10)
O3 C27 C28 110.87(12)
O4 C28 C27 112.54(11)
C29 O4 C28 113.71(11)
C30 C29 O4 124.10(12)
C30 C29 C26 112.32(12)
O4 C29 C26 123.43(13)
C14 C13 C18 120.60(11)
C14 C13 C3 126.15(11)
C18 C13 C3 113.08(10)
C13 C14 C15 119.01(11)
C16 C15 C14 120.55(11)
C15 C16 C17 120.44(11)
C18 C17 C16 118.87(11)
C17 C18 C13 120.52(11)
C17 C18 C10 125.91(11)
C13 C18 C10 113.48(10)

loop_
_geom_bond_atom_site_label_1
_geom_bond_atom_site_label_2
_geom_bond_distance
N1 N2 1.3250(16)
N1 C1 1.3590(16)
N2 C12 1.3536(16)
C1 C2 1.4007(16)
C1 C19 1.4652(17)
C19 C20 1.3731(17)
C19 S1 1.7341(12)
S1 C24 1.7189(13)
C24 C23 1.3599(17)
C20 O1 1.3643(15)
C20 C23 1.4302(17)
O1 C21A 1.444(11)
O1 C21 1.4479(18)
C21 C22 1.506(3)
C22 O2 1.4329(17)
C21A C22A 1.496(16)
C22A O2 1.513(11)
O2 C23 1.3662(15)
C2 C11 1.3920(17)
C2 C3 1.5258(16)
C3 C13 1.5284(16)
C3 C4 1.5300(17)
C4 C5 1.3864(17)
C4 C9 1.4000(17)
C5 C6 1.3997(19)
C6 C7 1.388(2)
C7 C8 1.3986(19)
C8 C9 1.3894(17)
C9 C10 1.5213(17)
C10 C11 1.5221(16)
C10 C18 1.5310(17)
C11 C12 1.3978(16)
C12 C25 1.4635(17)
C25 C26 1.3743(18)
C25 S2 1.7285(13)
S2 C30 1.7150(15)
C30 C29 1.364(2)
C26 O3 1.3713(16)
C26 C29 1.4252(17)
O3 C27 1.4463(16)
C27 C28 1.511(2)
C28 O4 1.440(2)
O4 C29 1.3648(16)
C13 C14 1.3869(17)
C13 C18 1.4037(16)
C14 C15 1.3985(17)
C15 C16 1.3923(18)
C16 C17 1.4040(17)
C17 C18 1.3881(17)
